data_4038464
loop_
_publ_author_name
'Kamble, Siddharth B.'
'Maliekal, Parimal J.'
'Dharpure, Pankaj D.'
'Badani, Purav M.'
'Karnik, Anil V.'

_publ_section_title
;
 Synthesis of Concave and Vaulted 2<i>H</i>-Pyran-Fused BINOLs and
 Corresponding [5] and [7]-Oxa-helicenoids: Regioselective
 Cascade-Concerted Route and DFT Studies.
;
_journal_name_full 'The Journal of organic chemistry'
_journal_paper_doi 10.1021/acs.joc.0c00363
_journal_year 2020
_chemical_formula_sum 'C27 H16 O5'
_chemical_formula_weight 420.40
_space_group_crystal_system trigonal
_space_group_IT_number 148
_space_group_name_Hall '-R 3'
_space_group_name_H-M_alt 'R -3 :H'
_atom_sites_solution_hydrogens geom
_audit_creation_method SHELXL-2017/1
_cell_angle_alpha 90
_cell_angle_beta 90
_cell_angle_gamma 120
_cell_formula_units_Z 6
_cell_length_a 37.052(6)
_cell_length_b 37.052(6)
_cell_length_c 7.5084(14)
_cell_measurement_temperature 296(2)
_cell_volume 8927(3)
_computing_structure_refinement 'SHELXL-2017/1 (Sheldrick, 2017)'
_computing_structure_solution 'SHELXT 2014/5 (Sheldrick, 2014)'
_diffrn_ambient_temperature 296(2)
_diffrn_measured_fraction_theta_full 0.999
_diffrn_measured_fraction_theta_max 0.995
_diffrn_radiation_type MoK\a
_diffrn_radiation_wavelength 0.71073
_diffrn_reflns_av_R_equivalents 0.0818
_diffrn_reflns_av_unetI/netI 0.0471
_diffrn_reflns_Laue_measured_fraction_full 0.999
_diffrn_reflns_Laue_measured_fraction_max 0.995
_diffrn_reflns_limit_h_max 49
_diffrn_reflns_limit_h_min -49
_diffrn_reflns_limit_k_max 44
_diffrn_reflns_limit_k_min -49
_diffrn_reflns_limit_l_max 10
_diffrn_reflns_limit_l_min -10
_diffrn_reflns_number 50670
_diffrn_reflns_point_group_measured_fraction_full 0.999
_diffrn_reflns_point_group_measured_fraction_max 0.995
_diffrn_reflns_theta_full 25.242
_diffrn_reflns_theta_max 28.357
_diffrn_reflns_theta_min 2.786
_exptl_absorpt_coefficient_mu 0.032
_exptl_crystal_density_diffrn 0.469
_exptl_crystal_F_000 1308
_refine_diff_density_max 4.736
_refine_diff_density_min -0.646
_refine_diff_density_rms 0.167
_refine_ls_extinction_coef 0.0000(4)
_refine_ls_extinction_expression Fc^*^=kFc[1+0.001xFc^2^\l^3^/sin(2\q)]^-1/4^
_refine_ls_extinction_method 'SHELXL-2017/1 (Sheldrick 2017)'
_refine_ls_goodness_of_fit_ref 1.793
_refine_ls_hydrogen_treatment constr
_refine_ls_matrix_type full
_refine_ls_number_parameters 274
_refine_ls_number_reflns 4922
_refine_ls_number_restraints 0
_refine_ls_restrained_S_all 1.793
_refine_ls_R_factor_all 0.1596
_refine_ls_R_factor_gt 0.1231
_refine_ls_shift/su_max 0.394
_refine_ls_shift/su_mean 0.018
_refine_ls_structure_factor_coef Fsqd
_refine_ls_weighting_details 'w=1/[\s^2^(Fo^2^)+(0.2000P)^2^] where P=(Fo^2^+2Fc^2^)/3'
_refine_ls_weighting_scheme calc
_refine_ls_wR_factor_gt 0.4071
_refine_ls_wR_factor_ref 0.4370
_reflns_Friedel_coverage 0.000
_reflns_number_gt 3441
_reflns_number_total 4922
_reflns_threshold_expression 'I > 2\s(I)'
_cod_data_source_file jo0c00363_si_002.cif
_cod_data_source_block pkdsk1_1_0m
_cod_database_code 4038464
_shelx_shelxl_version_number 2017/1
_shelx_space_group_comment
;
The symmetry employed for this shelxl refinement is uniquely defined
by the following loop, which should always be used as a source of
symmetry information in preference to the above space-group names.
They are only intended as comments.
;

loop_
_space_group_symop_operation_xyz
'x, y, z'
'-y, x-y, z'
'-x+y, -x, z'
'x+2/3, y+1/3, z+1/3'
'-y+2/3, x-y+1/3, z+1/3'
'-x+y+2/3, -x+1/3, z+1/3'
'x+1/3, y+2/3, z+2/3'
'-y+1/3, x-y+2/3, z+2/3'
'-x+y+1/3, -x+2/3, z+2/3'
'-x, -y, -z'
'y, -x+y, -z'
'x-y, x, -z'
'-x+2/3, -y+1/3, -z+1/3'
'y+2/3, -x+y+1/3, -z+1/3'
'x-y+2/3, x+1/3, -z+1/3'
'-x+1/3, -y+2/3, -z+2/3'
'y+1/3, -x+y+2/3, -z+2/3'
'x-y+1/3, x+2/3, -z+2/3'

loop_
_atom_site_label
_atom_site_type_symbol
_atom_site_fract_x
_atom_site_fract_y
_atom_site_fract_z
_atom_site_U_iso_or_equiv
_atom_site_adp_type
_atom_site_occupancy
_atom_site_site_symmetry_order
_atom_site_calc_flag
_atom_site_refinement_flags_posn
_atom_site_refinement_flags_adp
_atom_site_refinement_flags_occupancy
_atom_site_disorder_assembly
_atom_site_disorder_group
O1 O 0.38150(9) 0.40041(10) 0.5189(4) 0.0220(8) Uani 1 1 d . . . . .
O2 O 0.21587(10) 0.36026(9) 0.2923(4) 0.0219(8) Uani 1 1 d . . . . .
O3 O 0.35931(10) 0.56164(10) 0.6997(5) 0.0291(9) Uani 1 1 d . . . . .
H53 H 0.375401 0.563296 0.620970 0.044 Uiso 1 1 calc R U . . .
O4 O 0.33214(11) 0.56359(11) 0.3229(6) 0.0352(10) Uani 1 1 d . . . . .
H51 H 0.345442 0.587341 0.283197 0.053 Uiso 1 1 calc R U . . .
C1 C 0.34672(15) 0.38146(16) 0.6409(7) 0.0274(11) Uani 1 1 d . . . . .
H1A H 0.349741 0.362274 0.718951 0.033 Uiso 1 1 calc R U . . .
H1B H 0.320964 0.365837 0.574608 0.033 Uiso 1 1 calc R U . . .
C2 C 0.38330(12) 0.43214(13) 0.4217(6) 0.0177(9) Uani 1 1 d . . . . .
C3 C 0.36598(12) 0.45606(13) 0.4803(6) 0.0159(9) Uani 1 1 d . . . . .
C4 C 0.36799(12) 0.48776(12) 0.3661(5) 0.0152(9) Uani 1 1 d . . . . .
C5 C 0.34661(12) 0.51038(13) 0.4015(5) 0.0161(9) Uani 1 1 d . . . . .
C6 C 0.31441(13) 0.49772(13) 0.5440(6) 0.0172(9) Uani 1 1 d . . . . .
C7 C 0.27598(12) 0.45886(13) 0.5401(5) 0.0142(9) Uani 1 1 d . . . . .
C8 C 0.26329(13) 0.42921(13) 0.3950(5) 0.0154(9) Uani 1 1 d . . . . .
C9 C 0.22847(13) 0.39020(13) 0.4195(6) 0.0176(9) Uani 1 1 d . . . . .
C10 C 0.24809(15) 0.36389(15) 0.1760(6) 0.0238(10) Uani 1 1 d . . . . .
H10A H 0.235992 0.343968 0.079440 0.029 Uiso 1 1 calc R U . . .
H10B H 0.267074 0.357846 0.241049 0.029 Uiso 1 1 calc R U . . .
C11 C 0.20279(13) 0.37971(14) 0.5716(6) 0.0202(9) Uani 1 1 d . . . . .
H50 H 0.179512 0.353292 0.582766 0.024 Uiso 1 1 calc R U . . .
C12 C 0.21239(13) 0.40847(15) 0.7010(6) 0.0205(10) Uani 1 1 d . . . . .
H5 H 0.194695 0.402109 0.798357 0.025 Uiso 1 1 calc R U . . .
C13 C 0.24921(13) 0.44845(13) 0.6910(6) 0.0169(9) Uani 1 1 d . . . . .
C14 C 0.25947(13) 0.47681(15) 0.8320(6) 0.0197(9) Uani 1 1 d . . . . .
H16 H 0.241513 0.469607 0.928793 0.024 Uiso 1 1 calc R U . . .
C15 C 0.29502(13) 0.51455(15) 0.8305(6) 0.0223(10) Uani 1 1 d . . . . .
H6 H 0.300992 0.533389 0.923078 0.027 Uiso 1 1 calc R U . . .
C16 C 0.32282(14) 0.52459(14) 0.6849(6) 0.0216(10) Uani 1 1 d . . . . .
C17 C 0.35278(13) 0.54271(13) 0.2878(6) 0.0193(9) Uani 1 1 d . . . . .
C18 C 0.37852(14) 0.55306(14) 0.1348(6) 0.0220(10) Uani 1 1 d . . . . .
H13 H 0.382914 0.575317 0.062787 0.026 Uiso 1 1 calc R U . . .
C19 C 0.39653(13) 0.53018(14) 0.0952(6) 0.0224(10) Uani 1 1 d . . . . .
H12 H 0.412223 0.536045 -0.008465 0.027 Uiso 1 1 calc R U . . .
C20 C 0.39224(12) 0.49756(13) 0.2067(6) 0.0169(9) Uani 1 1 d . . . . .
C21 C 0.41164(13) 0.47406(14) 0.1608(6) 0.0218(10) Uani 1 1 d . . . . .
H7 H 0.428006 0.480974 0.058761 0.026 Uiso 1 1 calc R U . . .
C22 C 0.40669(14) 0.44141(14) 0.2640(6) 0.0221(10) Uani 1 1 d . . . . .
H8 H 0.418655 0.425589 0.230139 0.027 Uiso 1 1 calc R U . . .
C23 C 0.34513(15) 0.41423(17) 0.7483(6) 0.0273(11) Uani 1 1 d . . . . .
H9 H 0.338804 0.410285 0.869110 0.033 Uiso 1 1 calc R U . . .
C24 C 0.35303(13) 0.44960(15) 0.6672(6) 0.0218(10) Uani 1 1 d . . . . .
H10 H 0.350308 0.469864 0.729023 0.026 Uiso 1 1 calc R U . . .
C25 C 0.27970(12) 0.43870(13) 0.2140(6) 0.0169(9) Uani 1 1 d . . . . .
H14 H 0.295754 0.466233 0.177029 0.020 Uiso 1 1 calc R U . . .
C26 C 0.27151(13) 0.40753(14) 0.1018(6) 0.0211(10) Uani 1 1 d . . . . .
H15 H 0.279860 0.412516 -0.016757 0.025 Uiso 1 1 calc R U . . .

loop_
_atom_site_aniso_label
_atom_site_aniso_U_11
_atom_site_aniso_U_22
_atom_site_aniso_U_33
_atom_site_aniso_U_23
_atom_site_aniso_U_13
_atom_site_aniso_U_12
O1 0.0201(16) 0.0231(16) 0.0241(18) 0.0052(13) 0.0040(13) 0.0119(13)
O2 0.0252(16) 0.0195(16) 0.0173(16) -0.0038(12) 0.0003(12) 0.0084(13)
O3 0.0229(17) 0.0299(18) 0.0234(19) -0.0105(14) 0.0017(13) 0.0049(14)
O4 0.034(2) 0.032(2) 0.047(2) -0.0075(17) -0.0102(17) 0.0214(17)
C1 0.024(2) 0.031(3) 0.027(3) 0.011(2) 0.0096(19) 0.014(2)
C2 0.0112(18) 0.019(2) 0.021(2) -0.0026(17) 0.0004(16) 0.0061(16)
C3 0.0111(18) 0.021(2) 0.014(2) -0.0017(16) 0.0020(15) 0.0069(16)
C4 0.0095(17) 0.017(2) 0.013(2) -0.0040(15) -0.0038(15) 0.0024(15)
C5 0.0112(18) 0.018(2) 0.013(2) -0.0042(15) -0.0020(15) 0.0026(16)
C6 0.017(2) 0.021(2) 0.015(2) -0.0037(16) -0.0014(16) 0.0109(17)
C7 0.0163(19) 0.022(2) 0.0102(19) -0.0026(15) -0.0034(15) 0.0139(17)
C8 0.0163(19) 0.021(2) 0.013(2) -0.0020(16) -0.0014(15) 0.0124(17)
C9 0.020(2) 0.022(2) 0.014(2) -0.0015(16) -0.0012(16) 0.0130(18)
C10 0.033(3) 0.026(2) 0.017(2) -0.0023(18) 0.0043(18) 0.017(2)
C11 0.017(2) 0.023(2) 0.019(2) 0.0054(17) 0.0039(17) 0.0085(18)
C12 0.017(2) 0.032(2) 0.017(2) 0.0026(18) 0.0032(16) 0.0150(19)
C13 0.0168(19) 0.025(2) 0.015(2) -0.0004(16) -0.0004(16) 0.0149(17)
C14 0.017(2) 0.032(2) 0.014(2) -0.0005(17) 0.0024(16) 0.0155(19)
C15 0.019(2) 0.034(3) 0.018(2) -0.0086(18) -0.0032(17) 0.017(2)
C16 0.019(2) 0.026(2) 0.020(2) -0.0050(18) -0.0021(17) 0.0111(18)
C17 0.015(2) 0.021(2) 0.022(2) -0.0013(17) -0.0036(16) 0.0098(17)
C18 0.020(2) 0.022(2) 0.016(2) 0.0031(17) -0.0056(17) 0.0043(18)
C19 0.019(2) 0.024(2) 0.014(2) 0.0000(17) 0.0013(17) 0.0029(18)
C20 0.0119(19) 0.017(2) 0.015(2) -0.0016(16) 0.0002(15) 0.0022(16)
C21 0.017(2) 0.022(2) 0.019(2) -0.0013(17) 0.0088(17) 0.0053(18)
C22 0.020(2) 0.022(2) 0.022(2) -0.0029(18) 0.0071(18) 0.0093(18)
C23 0.030(3) 0.043(3) 0.018(2) 0.008(2) 0.0073(19) 0.025(2)
C24 0.017(2) 0.035(3) 0.016(2) 0.0045(18) 0.0032(16) 0.0142(19)
C25 0.0123(19) 0.020(2) 0.017(2) -0.0001(16) 0.0012(15) 0.0067(16)
C26 0.020(2) 0.024(2) 0.016(2) -0.0008(17) 0.0025(17) 0.0093(18)

loop_
_atom_type_symbol
_atom_type_description
_atom_type_scat_dispersion_real
_atom_type_scat_dispersion_imag
_atom_type_scat_source
C C 0.0033 0.0016 'International Tables Vol C Tables 4.2.6.8 and 6.1.1.4'
H H 0.0000 0.0000 'International Tables Vol C Tables 4.2.6.8 and 6.1.1.4'
O O 0.0106 0.0060 'International Tables Vol C Tables 4.2.6.8 and 6.1.1.4'

loop_
_geom_angle_atom_site_label_1
_geom_angle_atom_site_label_2
_geom_angle_atom_site_label_3
_geom_angle
_geom_angle_site_symmetry_1
_geom_angle_site_symmetry_3
_geom_angle_publ_flag
C2 O1 C1 114.0(3) . . ?
C9 O2 C10 115.0(3) . . ?
C16 O3 H53 109.5 . . ?
C17 O4 H51 109.5 . . ?
O1 C1 C23 109.7(4) . . ?
O1 C1 H1A 109.7 . . ?
C23 C1 H1A 109.7 . . ?
O1 C1 H1B 109.7 . . ?
C23 C1 H1B 109.7 . . ?
H1A C1 H1B 108.2 . . ?
O1 C2 C3 122.7(4) . . ?
O1 C2 C22 115.0(4) . . ?
C3 C2 C22 122.2(4) . . ?
C2 C3 C4 118.7(4) . . ?
C2 C3 C24 114.5(4) . . ?
C4 C3 C24 126.1(4) . . ?
C3 C4 C20 118.7(4) . . ?
C3 C4 C5 123.5(4) . . ?
C20 C4 C5 117.8(4) . . ?
C17 C5 C4 119.1(4) . . ?
C17 C5 C6 118.1(4) . . ?
C4 C5 C6 122.4(4) . . ?
C16 C6 C7 119.6(4) . . ?
C16 C6 C5 117.8(4) . . ?
C7 C6 C5 122.5(4) . . ?
C13 C7 C6 117.6(4) . . ?
C13 C7 C8 118.3(4) . . ?
C6 C7 C8 124.1(4) . . ?
C9 C8 C7 118.1(4) . . ?
C9 C8 C25 115.7(4) . . ?
C7 C8 C25 125.4(4) . . ?
O2 C9 C8 121.3(4) . . ?
O2 C9 C11 115.8(4) . . ?
C8 C9 C11 122.8(4) . . ?
O2 C10 C26 109.4(4) . . ?
O2 C10 H10A 109.8 . . ?
C26 C10 H10A 109.8 . . ?
O2 C10 H10B 109.8 . . ?
C26 C10 H10B 109.8 . . ?
H10A C10 H10B 108.2 . . ?
C12 C11 C9 119.3(4) . . ?
C12 C11 H50 120.3 . . ?
C9 C11 H50 120.3 . . ?
C11 C12 C13 121.2(4) . . ?
C11 C12 H5 119.4 . . ?
C13 C12 H5 119.4 . . ?
C14 C13 C7 120.4(4) . . ?
C14 C13 C12 119.8(4) . . ?
C7 C13 C12 119.8(4) . . ?
C15 C14 C13 121.6(4) . . ?
C15 C14 H16 119.2 . . ?
C13 C14 H16 119.2 . . ?
C14 C15 C16 118.6(4) . . ?
C14 C15 H6 120.7 . . ?
C16 C15 H6 120.7 . . ?
O3 C16 C6 122.8(4) . . ?
O3 C16 C15 115.1(4) . . ?
C6 C16 C15 122.0(4) . . ?
O4 C17 C5 118.3(4) . . ?
O4 C17 C18 119.8(4) . . ?
C5 C17 C18 121.9(4) . . ?
C19 C18 C17 119.1(4) . . ?
C19 C18 H13 120.5 . . ?
C17 C18 H13 120.5 . . ?
C18 C19 C20 121.9(4) . . ?
C18 C19 H12 119.1 . . ?
C20 C19 H12 119.1 . . ?
C19 C20 C21 120.4(4) . . ?
C19 C20 C4 120.1(4) . . ?
C21 C20 C4 119.6(4) . . ?
C22 C21 C20 121.2(4) . . ?
C22 C21 H7 119.4 . . ?
C20 C21 H7 119.4 . . ?
C21 C22 C2 119.1(4) . . ?
C21 C22 H8 120.4 . . ?
C2 C22 H8 120.4 . . ?
C24 C23 C1 118.4(4) . . ?
C24 C23 H9 120.8 . . ?
C1 C23 H9 120.8 . . ?
C23 C24 C3 119.3(4) . . ?
C23 C24 H10 120.3 . . ?
C3 C24 H10 120.3 . . ?
C26 C25 C8 119.5(4) . . ?
C26 C25 H14 120.3 . . ?
C8 C25 H14 120.3 . . ?
C25 C26 C10 117.0(4) . . ?
C25 C26 H15 121.5 . . ?
C10 C26 H15 121.5 . . ?

loop_
_geom_bond_atom_site_label_1
_geom_bond_atom_site_label_2
_geom_bond_distance
_geom_bond_site_symmetry_2
_geom_bond_publ_flag
O1 C2 1.357(5) . ?
O1 C1 1.445(5) . ?
O2 C9 1.357(5) . ?
O2 C10 1.430(5) . ?
O3 C16 1.367(5) . ?
O3 H53 0.8200 . ?
O4 C17 1.358(5) . ?
O4 H51 0.8200 . ?
C1 C23 1.483(7) . ?
C1 H1A 0.9700 . ?
C1 H1B 0.9700 . ?
C2 C3 1.400(6) . ?
C2 C22 1.405(6) . ?
C3 C4 1.426(6) . ?
C3 C24 1.464(6) . ?
C4 C20 1.430(6) . ?
C4 C5 1.437(6) . ?
C5 C17 1.393(6) . ?
C5 C6 1.493(6) . ?
C6 C16 1.377(6) . ?
C6 C7 1.432(6) . ?
C7 C13 1.426(6) . ?
C7 C8 1.449(5) . ?
C8 C9 1.387(6) . ?
C8 C25 1.458(6) . ?
C9 C11 1.411(6) . ?
C10 C26 1.508(6) . ?
C10 H10A 0.9700 . ?
C10 H10B 0.9700 . ?
C11 C12 1.351(6) . ?
C11 H50 0.9300 . ?
C12 C13 1.429(6) . ?
C12 H5 0.9300 . ?
C13 C14 1.404(6) . ?
C14 C15 1.360(7) . ?
C14 H16 0.9300 . ?
C15 C16 1.418(6) . ?
C15 H6 0.9300 . ?
C17 C18 1.418(6) . ?
C18 C19 1.348(7) . ?
C18 H13 0.9300 . ?
C19 C20 1.412(6) . ?
C19 H12 0.9300 . ?
C20 C21 1.421(6) . ?
C21 C22 1.369(7) . ?
C21 H7 0.9300 . ?
C22 H8 0.9300 . ?
C23 C24 1.338(7) . ?
C23 H9 0.9300 . ?
C24 H10 0.9300 . ?
C25 C26 1.336(6) . ?
C25 H14 0.9300 . ?
C26 H15 0.9300 . ?

loop_
_geom_hbond_atom_site_label_D
_geom_hbond_atom_site_label_H
_geom_hbond_atom_site_label_A
_geom_hbond_distance_DH
_geom_hbond_distance_HA
_geom_hbond_distance_DA
_geom_hbond_angle_DHA
_geom_hbond_site_symmetry_A
_geom_hbond_publ_flag
C11 H50 O2 0.93 2.60 3.314(5) 134.0 16 yes
C10 H10A O1 0.97 2.57 3.310(5) 133.4 5_554 yes
C11 H50 O2 0.93 2.60 3.314(5) 134.0 16 yes
C11 H50 O2 0.93 2.60 3.314(5) 134.0 16 yes
C10 H10A O1 0.97 2.57 3.310(5) 133.4 5_554 yes
C11 H50 O2 0.93 2.60 3.314(5) 134.0 16 yes
C10 H10A O1 0.97 2.57 3.310(5) 133.4 5_554 yes
C11 H50 O2 0.93 2.60 3.314(5) 134.0 16 yes
C10 H10A O1 0.97 2.57 3.310(5) 133.4 5_554 yes
C10 H10A O1 0.97 2.57 3.310(5) 133.4 5_554 yes
C11 H50 O2 0.93 2.60 3.314(5) 134.0 16 yes
C10 H10A O1 0.97 2.57 3.310(5) 133.4 5_554 yes
C11 H50 O2 0.93 2.60 3.314(5) 134.0 16 yes
C10 H10A O1 0.97 2.57 3.310(5) 133.4 5_554 yes
C11 H50 O2 0.93 2.60 3.314(5) 134.0 16 yes
C10 H10A O1 0.97 2.57 3.310(5) 133.4 5_554 yes
C11 H50 O2 0.93 2.60 3.314(5) 134.0 16 yes

loop_
_geom_torsion_atom_site_label_1
_geom_torsion_atom_site_label_2
_geom_torsion_atom_site_label_3
_geom_torsion_atom_site_label_4
_geom_torsion
_geom_torsion_site_symmetry_1
_geom_torsion_site_symmetry_2
_geom_torsion_site_symmetry_3
_geom_torsion_site_symmetry_4
_geom_torsion_publ_flag
C2 O1 C1 C23 -50.3(5) . . . . ?
C1 O1 C2 C3 25.9(6) . . . . ?
C1 O1 C2 C22 -158.9(4) . . . . ?
O1 C2 C3 C4 -177.6(4) . . . . ?
C22 C2 C3 C4 7.5(6) . . . . ?
O1 C2 C3 C24 11.2(6) . . . . ?
C22 C2 C3 C24 -163.7(4) . . . . ?
C2 C3 C4 C20 -8.0(6) . . . . ?
C24 C3 C4 C20 162.0(4) . . . . ?
C2 C3 C4 C5 171.4(4) . . . . ?
C24 C3 C4 C5 -18.5(6) . . . . ?
C3 C4 C5 C17 175.7(4) . . . . ?
C20 C4 C5 C17 -4.8(6) . . . . ?
C3 C4 C5 C6 -11.1(6) . . . . ?
C20 C4 C5 C6 168.4(4) . . . . ?
C17 C5 C6 C16 -71.2(5) . . . . ?
C4 C5 C6 C16 115.5(5) . . . . ?
C17 C5 C6 C7 109.8(5) . . . . ?
C4 C5 C6 C7 -63.5(6) . . . . ?
C16 C6 C7 C13 -4.4(6) . . . . ?
C5 C6 C7 C13 174.6(4) . . . . ?
C16 C6 C7 C8 177.3(4) . . . . ?
C5 C6 C7 C8 -3.7(6) . . . . ?
C13 C7 C8 C9 -7.8(6) . . . . ?
C6 C7 C8 C9 170.5(4) . . . . ?
C13 C7 C8 C25 161.6(4) . . . . ?
C6 C7 C8 C25 -20.2(6) . . . . ?
C10 O2 C9 C8 25.9(6) . . . . ?
C10 O2 C9 C11 -157.2(4) . . . . ?
C7 C8 C9 O2 -177.1(4) . . . . ?
C25 C8 C9 O2 12.5(6) . . . . ?
C7 C8 C9 C11 6.3(6) . . . . ?
C25 C8 C9 C11 -164.1(4) . . . . ?
C9 O2 C10 C26 -51.2(5) . . . . ?
O2 C9 C11 C12 -177.5(4) . . . . ?
C8 C9 C11 C12 -0.7(7) . . . . ?
C9 C11 C12 C13 -3.4(7) . . . . ?
C6 C7 C13 C14 3.9(6) . . . . ?
C8 C7 C13 C14 -177.7(4) . . . . ?
C6 C7 C13 C12 -174.3(4) . . . . ?
C8 C7 C13 C12 4.1(6) . . . . ?
C11 C12 C13 C14 -176.6(4) . . . . ?
C11 C12 C13 C7 1.6(6) . . . . ?
C7 C13 C14 C15 -0.6(6) . . . . ?
C12 C13 C14 C15 177.5(4) . . . . ?
C13 C14 C15 C16 -2.1(7) . . . . ?
C7 C6 C16 O3 178.2(4) . . . . ?
C5 C6 C16 O3 -0.9(6) . . . . ?
C7 C6 C16 C15 1.9(7) . . . . ?
C5 C6 C16 C15 -177.2(4) . . . . ?
C14 C15 C16 O3 -175.1(4) . . . . ?
C14 C15 C16 C6 1.4(7) . . . . ?
C4 C5 C17 O4 179.7(4) . . . . ?
C6 C5 C17 O4 6.2(6) . . . . ?
C4 C5 C17 C18 2.1(6) . . . . ?
C6 C5 C17 C18 -171.4(4) . . . . ?
O4 C17 C18 C19 -175.5(4) . . . . ?
C5 C17 C18 C19 2.0(6) . . . . ?
C17 C18 C19 C20 -3.3(7) . . . . ?
C18 C19 C20 C21 180.0(4) . . . . ?
C18 C19 C20 C4 0.5(6) . . . . ?
C3 C4 C20 C19 -176.9(4) . . . . ?
C5 C4 C20 C19 3.6(6) . . . . ?
C3 C4 C20 C21 3.6(6) . . . . ?
C5 C4 C20 C21 -175.9(4) . . . . ?
C19 C20 C21 C22 -177.8(4) . . . . ?
C4 C20 C21 C22 1.7(6) . . . . ?
C20 C21 C22 C2 -2.5(7) . . . . ?
O1 C2 C22 C21 -177.4(4) . . . . ?
C3 C2 C22 C21 -2.2(7) . . . . ?
O1 C1 C23 C24 40.5(6) . . . . ?
C1 C23 C24 C3 -4.6(7) . . . . ?
C2 C3 C24 C23 -22.1(6) . . . . ?
C4 C3 C24 C23 167.5(4) . . . . ?
C9 C8 C25 C26 -23.1(6) . . . . ?
C7 C8 C25 C26 167.3(4) . . . . ?
C8 C25 C26 C10 -4.6(6) . . . . ?
O2 C10 C26 C25 40.8(5) . . . . ?
